data_4317213
loop_
_publ_author_name
'Riccardo Pettinari'
'Claudio Pettinari'
'Fabio Marchetti'
'Roberto Gobetto'
'Carlo Nervi'
'Michele R. Chierotti'
'Eric J. Chan'
'Brian W. Skelton'
'Allan H. White'

_publ_contact_author_address
;
   Department of Chemistry
   University of Western Australia
   35 Stirling Highway
   Crawley
   Western Australia 6009
   Australia
;
_publ_contact_author_email bws@crystal.uwa.edu.au
_publ_contact_author_fax (+61)_08_6488_1118
_publ_contact_author_name 'Skelton, B. W.'
_publ_contact_author_phone (+61)_08_6488_7107
_publ_section_title
;
 Solid-State 15N CPMAS NMR and Computational Analysis of Ligand Hapticity
 in Rhodium(\h-diene) Poly(pyrazolyl)borate Complexes
;
_journal_name_full 'Inorganic Chemistry'
_journal_page_first 11205
_journal_page_last 11215
_journal_paper_doi 10.1021/ic101830e
_journal_volume 49
_journal_year 2010
_chemical_formula_moiety 'C43 H42 B N6 Rh'
_chemical_formula_sum 'C43 H42 B N6 Rh'
_chemical_formula_weight 756.55
_chemical_name_systematic
;
 ?
;
_space_group_IT_number 14
_symmetry_cell_setting monoclinic
_symmetry_Int_Tables_number 14
_symmetry_space_group_name_Hall '-P 2ybc'
_symmetry_space_group_name_H-M 'P 1 21/c 1'
_atom_sites_solution_hydrogens geom
_atom_sites_solution_primary direct
_atom_sites_solution_secondary difmap
_audit_creation_date 2008-03-24T14:23:22-00:00
_audit_creation_method 'WinGX routine CIF_UPDATE'
_cell_angle_alpha 90
_cell_angle_beta 98.430(3)
_cell_angle_gamma 90
_cell_formula_units_Z 4
_cell_length_a 8.9130(10)
_cell_length_b 20.434(3)
_cell_length_c 20.165(3)
_cell_measurement_reflns_used 4839
_cell_measurement_temperature 298(2)
_cell_measurement_theta_max 27.9355
_cell_measurement_theta_min 2.2725
_cell_volume 3632.9(9)
_computing_cell_refinement 'Siemens SAINT (Siemens, 1995)'
_computing_data_collection 'Siemens SMART (Siemens, 1995)'
_computing_data_reduction 'Siemens SAINT'
_computing_molecular_graphics xtal
_computing_structure_refinement 'SHELXL-97 (Sheldrick, 1997)'
_computing_structure_solution SIR92
_diffrn_ambient_temperature 298(2)
_diffrn_measured_fraction_theta_full 0.989
_diffrn_measured_fraction_theta_max 0.927
_diffrn_measurement_device_type
;
Bruker SMART CCD diffractometer
;
_diffrn_measurement_method '\w scans'
_diffrn_radiation_monochromator graphite
_diffrn_radiation_type MoK\a
_diffrn_radiation_wavelength 0.71073
_diffrn_reflns_av_R_equivalents 0.0707
_diffrn_reflns_av_unetI/netI 0.0886
_diffrn_reflns_limit_h_max 12
_diffrn_reflns_limit_h_min -12
_diffrn_reflns_limit_k_max 27
_diffrn_reflns_limit_k_min -26
_diffrn_reflns_limit_l_max 27
_diffrn_reflns_limit_l_min -27
_diffrn_reflns_number 32903
_diffrn_reflns_theta_full 28
_diffrn_reflns_theta_max 29.09
_diffrn_reflns_theta_min 1.43
_exptl_absorpt_coefficient_mu 0.51
_exptl_absorpt_correction_T_max 1.0
_exptl_absorpt_correction_T_min 0.931366
_exptl_absorpt_correction_type multi-scan
_exptl_absorpt_process_details
;
 SADABS; Sheldrick, 1996
;
_exptl_crystal_colour gold
_exptl_crystal_density_diffrn 1.383
_exptl_crystal_density_method 'not measured'
_exptl_crystal_description prism
_exptl_crystal_F_000 1568
_exptl_crystal_size_max 0.18
_exptl_crystal_size_mid 0.15
_exptl_crystal_size_min 0.14
_refine_diff_density_max 0.535
_refine_diff_density_min -0.838
_refine_diff_density_rms 0.087
_refine_ls_extinction_method none
_refine_ls_goodness_of_fit_ref 1.013
_refine_ls_hydrogen_treatment constr
_refine_ls_matrix_type full
_refine_ls_number_parameters 463
_refine_ls_number_reflns 9039
_refine_ls_number_restraints 0
_refine_ls_restrained_S_all 1.013
_refine_ls_R_factor_all 0.1317
_refine_ls_R_factor_gt 0.0612
_refine_ls_shift/su_max 0.006
_refine_ls_shift/su_mean 0
_refine_ls_structure_factor_coef Fsqd
_refine_ls_weighting_details 'calc w=1/[\s^2^(Fo^2^)+(0.0574P)^2^+4.5939P] where P=(Fo^2^+2Fc^2^)/3'
_refine_ls_weighting_scheme calc
_refine_ls_wR_factor_gt 0.1269
_refine_ls_wR_factor_ref 0.1539
_reflns_number_gt 5030
_reflns_number_total 9039
_reflns_threshold_expression I>2sigma(I)
_cod_data_source_file ic101830e_si_002.cif
_cod_data_source_block cprh11
_cod_original_sg_symbol_Hall -p_2ybc
_cod_original_sg_symbol_H-M 'P 21/c'
_cod_database_code 4317213

loop_
_symmetry_equiv_pos_as_xyz
'x, y, z'
'-x, y+1/2, -z+1/2'
'-x, -y, -z'
'x, -y-1/2, z-1/2'

loop_
_atom_site_label
_atom_site_type_symbol
_atom_site_fract_x
_atom_site_fract_y
_atom_site_fract_z
_atom_site_U_iso_or_equiv
_atom_site_adp_type
_atom_site_occupancy
_atom_site_symmetry_multiplicity
_atom_site_calc_flag
_atom_site_refinement_flags
_atom_site_disorder_assembly
_atom_site_disorder_group
Rh Rh 0.55844(4) 0.200846(17) 0.312406(19) 0.03676(12) Uani 1 1 d . . .
B B 0.3573(6) 0.1881(2) 0.4270(3) 0.0404(13) Uani 1 1 d . . .
H0 H 0.2891 0.1842 0.4608 0.049 Uiso 1 1 calc R . .
N11 N 0.3302(4) 0.12980(18) 0.37769(19) 0.0381(9) Uani 1 1 d . . .
N12 N 0.4022(4) 0.12729(18) 0.32205(19) 0.0381(9) Uani 1 1 d . . .
C13 C 0.3458(5) 0.0753(2) 0.2865(2) 0.0384(11) Uani 1 1 d . . .
C14 C 0.2404(5) 0.0431(2) 0.3196(3) 0.0430(12) Uani 1 1 d . . .
C15 C 0.2312(5) 0.0791(2) 0.3767(2) 0.0415(11) Uani 1 1 d . . .
C131 C 0.3689(5) 0.0563(2) 0.2183(3) 0.0453(12) Uani 1 1 d . . .
C132 C 0.4190(6) 0.0990(3) 0.1725(3) 0.0529(14) Uani 1 1 d . . .
H132 H 0.4475 0.1415 0.1853 0.064 Uiso 1 1 calc R . .
C133 C 0.4262(7) 0.0778(4) 0.1076(3) 0.0683(17) Uani 1 1 d . . .
H133 H 0.463 0.1056 0.0772 0.082 Uiso 1 1 calc R . .
C134 C 0.3790(8) 0.0160(4) 0.0884(4) 0.085(2) Uani 1 1 d . . .
H134 H 0.3818 0.0023 0.0446 0.102 Uiso 1 1 calc R . .
C135 C 0.3278(7) -0.0258(4) 0.1332(4) 0.0738(19) Uani 1 1 d . . .
H135 H 0.2968 -0.0676 0.1193 0.089 Uiso 1 1 calc R . .
C136 C 0.3209(6) -0.0074(3) 0.1982(3) 0.0536(14) Uani 1 1 d . . .
C141 C 0.1597(6) -0.0168(2) 0.2898(3) 0.0569(15) Uani 1 1 d . . .
H14A H 0.0657 -0.0043 0.2622 0.068 Uiso 1 1 calc R . .
H14B H 0.1355 -0.0453 0.3252 0.068 Uiso 1 1 calc R . .
C142 C 0.2616(7) -0.0523(3) 0.2477(3) 0.0665(17) Uani 1 1 d . . .
H14C H 0.3465 -0.0713 0.277 0.08 Uiso 1 1 calc R . .
H14D H 0.2052 -0.0877 0.2236 0.08 Uiso 1 1 calc R . .
C151 C 0.1302(6) 0.0674(3) 0.4285(3) 0.0545(14) Uani 1 1 d . . .
H15A H 0.1909 0.0624 0.4716 0.082 Uiso 1 1 calc R . .
H15B H 0.0718 0.0284 0.4175 0.082 Uiso 1 1 calc R . .
H15C H 0.0631 0.104 0.4296 0.082 Uiso 1 1 calc R . .
N21 N 0.3227(4) 0.25276(18) 0.38765(18) 0.0355(9) Uani 1 1 d . . .
N22 N 0.3798(4) 0.26318(18) 0.32912(19) 0.0380(9) Uani 1 1 d . . .
C23 C 0.3283(5) 0.3220(2) 0.3070(2) 0.0378(11) Uani 1 1 d . . .
C24 C 0.2427(5) 0.3503(2) 0.3517(3) 0.0412(11) Uani 1 1 d . . .
C25 C 0.2418(5) 0.3051(2) 0.4022(2) 0.0404(11) Uani 1 1 d . . .
C231 C 0.3424(5) 0.3518(2) 0.2426(3) 0.0444(12) Uani 1 1 d . . .
C232 C 0.3827(6) 0.3179(3) 0.1881(3) 0.0536(14) Uani 1 1 d . . .
H232 H 0.4058 0.2735 0.1921 0.064 Uiso 1 1 calc R . .
C233 C 0.3884(8) 0.3494(4) 0.1285(3) 0.078(2) Uani 1 1 d . . .
H233 H 0.4173 0.3266 0.0925 0.093 Uiso 1 1 calc R . .
C234 C 0.3517(9) 0.4143(5) 0.1218(4) 0.101(3) Uani 1 1 d . . .
H234 H 0.3575 0.4356 0.0815 0.121 Uiso 1 1 calc R . .
C235 C 0.3062(8) 0.4486(4) 0.1745(4) 0.086(2) Uani 1 1 d . . .
H235 H 0.2781 0.4923 0.1688 0.103 Uiso 1 1 calc R . .
C236 C 0.3018(6) 0.4186(3) 0.2359(3) 0.0594(16) Uani 1 1 d . . .
C241 C 0.1676(6) 0.4157(2) 0.3384(3) 0.0585(15) Uani 1 1 d . . .
H24A H 0.1632 0.4384 0.3803 0.07 Uiso 1 1 calc R . .
H24B H 0.0649 0.41 0.3155 0.07 Uiso 1 1 calc R . .
C242 C 0.2616(6) 0.4558(3) 0.2943(3) 0.0662(17) Uani 1 1 d . . .
H24C H 0.2044 0.4944 0.2781 0.079 Uiso 1 1 calc R . .
H24D H 0.3542 0.4703 0.3217 0.079 Uiso 1 1 calc R . .
C251 C 0.1731(7) 0.3111(3) 0.4652(3) 0.0614(16) Uani 1 1 d . . .
H25A H 0.0992 0.2771 0.4665 0.092 Uiso 1 1 calc R . .
H25B H 0.1249 0.353 0.4663 0.092 Uiso 1 1 calc R . .
H25C H 0.2511 0.307 0.5032 0.092 Uiso 1 1 calc R . .
N31 N 0.5224(5) 0.19167(17) 0.46249(19) 0.0402(9) Uani 1 1 d . . .
N32 N 0.5757(5) 0.25280(19) 0.4821(2) 0.0444(10) Uani 1 1 d . . .
C33 C 0.7095(5) 0.2422(2) 0.5186(2) 0.0392(11) Uani 1 1 d . . .
C34 C 0.7466(6) 0.1758(2) 0.5238(3) 0.0456(12) Uani 1 1 d . . .
C35 C 0.6237(6) 0.1448(2) 0.4878(2) 0.0464(12) Uani 1 1 d . . .
C331 C 0.8124(6) 0.2927(3) 0.5492(2) 0.0452(12) Uani 1 1 d . . .
C332 C 0.7886(7) 0.3585(3) 0.5384(3) 0.0631(16) Uani 1 1 d . . .
H332 H 0.7033 0.3725 0.5097 0.076 Uiso 1 1 calc R . .
C333 C 0.8892(8) 0.4040(3) 0.5694(4) 0.085(2) Uani 1 1 d . . .
H333 H 0.8705 0.4484 0.5621 0.102 Uiso 1 1 calc R . .
C334 C 1.0162(8) 0.3845(4) 0.6109(4) 0.081(2) Uani 1 1 d . . .
H334 H 1.0843 0.4153 0.6315 0.097 Uiso 1 1 calc R . .
C335 C 1.0424(7) 0.3194(4) 0.6219(3) 0.0682(18) Uani 1 1 d . . .
H335 H 1.1287 0.3063 0.6505 0.082 Uiso 1 1 calc R . .
C336 C 0.9435(6) 0.2721(3) 0.5916(3) 0.0540(14) Uani 1 1 d . . .
C341 C 0.8943(8) 0.1534(3) 0.5602(4) 0.085(2) Uani 1 1 d . . .
H34A H 0.879 0.1128 0.5833 0.102 Uiso 1 1 calc R . .
H34B H 0.9624 0.1443 0.5279 0.102 Uiso 1 1 calc R . .
C342 C 0.9647(8) 0.2005(4) 0.6083(4) 0.095(2) Uani 1 1 d . . .
H34C H 1.0728 0.1916 0.6159 0.114 Uiso 1 1 calc R . .
H34D H 0.927 0.1927 0.6503 0.114 Uiso 1 1 calc R . .
C351 C 0.5958(7) 0.0729(2) 0.4770(3) 0.0685(18) Uani 1 1 d . . .
H35A H 0.5161 0.0591 0.5012 0.103 Uiso 1 1 calc R . .
H35B H 0.6868 0.0491 0.4929 0.103 Uiso 1 1 calc R . .
H35C H 0.5665 0.0645 0.4301 0.103 Uiso 1 1 calc R . .
C1 C 0.7309(6) 0.1499(3) 0.2712(3) 0.0492(13) Uani 1 1 d . . .
H1 H 0.6729 0.1189 0.2452 0.059 Uiso 1 1 calc R . .
C2 C 0.7668(6) 0.1504(3) 0.3397(3) 0.0521(14) Uani 1 1 d . . .
H2 H 0.737 0.1199 0.3694 0.063 Uiso 1 1 calc R . .
C3 C 0.8648(6) 0.2105(3) 0.3574(3) 0.0581(14) Uani 1 1 d . . .
H3 H 0.9253 0.2119 0.402 0.07 Uiso 1 1 calc R . .
C4 C 0.7470(6) 0.2646(3) 0.3399(3) 0.0505(13) Uani 1 1 d . . .
H4 H 0.7078 0.2921 0.3699 0.061 Uiso 1 1 calc R . .
C5 C 0.7110(6) 0.2644(3) 0.2721(3) 0.0506(13) Uani 1 1 d . . .
H5 H 0.6422 0.2918 0.2464 0.061 Uiso 1 1 calc R . .
C6 C 0.8053(6) 0.2104(3) 0.2462(3) 0.0573(15) Uani 1 1 d . . .
H6 H 0.816 0.2117 0.1985 0.069 Uiso 1 1 calc R . .
C7 C 0.9511(6) 0.2135(3) 0.2966(3) 0.0646(16) Uani 1 1 d . . .
H7A H 1.0067 0.2541 0.2941 0.077 Uiso 1 1 calc R . .
H7B H 1.0171 0.1762 0.2938 0.077 Uiso 1 1 calc R . .

loop_
_atom_site_aniso_label
_atom_site_aniso_U_11
_atom_site_aniso_U_22
_atom_site_aniso_U_33
_atom_site_aniso_U_23
_atom_site_aniso_U_13
_atom_site_aniso_U_12
Rh 0.0390(2) 0.02785(18) 0.0449(2) -0.00178(18) 0.01080(15) -0.00304(18)
B 0.044(3) 0.036(3) 0.042(3) -0.002(2) 0.008(2) -0.007(2)
N11 0.043(2) 0.033(2) 0.038(2) -0.0012(17) 0.0057(18) -0.0043(17)
N12 0.041(2) 0.034(2) 0.039(2) -0.0008(17) 0.0068(18) 0.0002(17)
C13 0.036(3) 0.032(2) 0.045(3) -0.006(2) 0.001(2) 0.0016(19)
C14 0.039(3) 0.037(3) 0.049(3) 0.002(2) -0.005(2) -0.003(2)
C15 0.042(3) 0.035(3) 0.047(3) 0.008(2) 0.005(2) -0.005(2)
C131 0.037(3) 0.042(3) 0.055(3) -0.007(2) 0.000(2) 0.004(2)
C132 0.046(3) 0.059(3) 0.052(3) -0.008(3) 0.000(3) 0.005(3)
C133 0.057(4) 0.098(5) 0.049(3) -0.011(3) 0.007(3) 0.003(4)
C134 0.081(5) 0.112(6) 0.061(4) -0.042(4) 0.005(4) 0.005(5)
C135 0.056(4) 0.082(5) 0.080(5) -0.038(4) -0.001(4) 0.004(3)
C136 0.036(3) 0.049(3) 0.071(4) -0.021(3) -0.005(3) 0.002(2)
C141 0.052(3) 0.040(3) 0.077(4) -0.007(3) 0.004(3) -0.011(2)
C142 0.060(4) 0.040(3) 0.094(5) -0.018(3) -0.007(3) -0.001(3)
C151 0.052(3) 0.049(3) 0.063(4) 0.009(3) 0.011(3) -0.007(3)
N21 0.038(2) 0.036(2) 0.032(2) 0.0006(17) 0.0044(17) -0.0030(17)
N22 0.040(2) 0.036(2) 0.038(2) 0.0026(17) 0.0058(18) 0.0000(17)
C23 0.033(2) 0.029(2) 0.048(3) 0.003(2) -0.002(2) 0.0001(19)
C24 0.035(3) 0.033(2) 0.056(3) -0.002(2) 0.005(2) 0.001(2)
C25 0.031(2) 0.042(3) 0.048(3) -0.012(2) 0.006(2) 0.001(2)
C231 0.034(3) 0.045(3) 0.050(3) 0.015(2) -0.004(2) -0.008(2)
C232 0.055(3) 0.060(3) 0.043(3) 0.011(3) -0.001(3) -0.011(3)
C233 0.082(5) 0.102(6) 0.045(4) 0.021(4) 0.000(3) -0.027(4)
C234 0.103(6) 0.112(7) 0.081(6) 0.066(5) -0.009(5) -0.018(5)
C235 0.082(5) 0.066(4) 0.104(6) 0.047(4) -0.005(5) -0.009(4)
C236 0.046(3) 0.047(3) 0.080(4) 0.022(3) -0.008(3) -0.007(3)
C241 0.044(3) 0.043(3) 0.088(4) 0.006(3) 0.007(3) 0.009(2)
C242 0.048(3) 0.037(3) 0.113(5) 0.017(3) 0.009(3) 0.003(2)
C251 0.064(4) 0.065(4) 0.058(3) -0.014(3) 0.022(3) 0.005(3)
N31 0.051(2) 0.032(2) 0.036(2) -0.0019(17) 0.0005(18) -0.0028(18)
N32 0.051(3) 0.033(2) 0.047(2) -0.0045(18) -0.002(2) 0.0008(19)
C33 0.040(3) 0.045(3) 0.032(2) -0.004(2) 0.005(2) 0.002(2)
C34 0.051(3) 0.042(3) 0.041(3) 0.005(2) -0.001(2) 0.002(2)
C35 0.062(3) 0.034(3) 0.040(3) 0.006(2) 0.000(2) 0.005(2)
C331 0.043(3) 0.053(3) 0.042(3) -0.008(2) 0.014(2) -0.003(2)
C332 0.054(4) 0.056(4) 0.077(4) -0.019(3) -0.001(3) -0.005(3)
C333 0.083(5) 0.062(4) 0.110(6) -0.026(4) 0.014(5) -0.024(4)
C334 0.061(4) 0.098(6) 0.085(5) -0.038(4) 0.009(4) -0.029(4)
C335 0.041(3) 0.097(5) 0.067(4) -0.016(4) 0.008(3) -0.009(3)
C336 0.041(3) 0.070(4) 0.052(3) -0.009(3) 0.009(3) -0.007(3)
C341 0.081(5) 0.065(4) 0.096(5) 0.004(4) -0.030(4) 0.009(4)
C342 0.073(5) 0.099(6) 0.101(6) -0.014(5) -0.032(4) 0.018(4)
C351 0.087(5) 0.029(3) 0.083(4) 0.006(3) -0.011(4) 0.003(3)
C1 0.041(3) 0.048(3) 0.060(4) -0.012(3) 0.011(3) -0.006(2)
C2 0.046(3) 0.042(3) 0.070(4) 0.004(3) 0.013(3) 0.002(2)
C3 0.053(3) 0.060(4) 0.058(3) 0.001(3) -0.001(3) -0.007(3)
C4 0.049(3) 0.042(3) 0.062(4) -0.013(3) 0.012(3) -0.011(2)
C5 0.045(3) 0.048(3) 0.060(4) 0.013(3) 0.012(3) -0.007(2)
C6 0.048(3) 0.074(4) 0.052(3) -0.003(3) 0.013(3) -0.008(3)
C7 0.040(3) 0.070(4) 0.083(4) -0.001(3) 0.008(3) -0.006(3)

loop_
_atom_type_symbol
_atom_type_description
_atom_type_scat_dispersion_real
_atom_type_scat_dispersion_imag
_atom_type_scat_source
C C 0.0033 0.0016 'International Tables Vol C Tables 4.2.6.8 and 6.1.1.4'
H H 0 0 'International Tables Vol C Tables 4.2.6.8 and 6.1.1.4'
B B 0.0013 0.0007 'International Tables Vol C Tables 4.2.6.8 and 6.1.1.4'
N N 0.0061 0.0033 'International Tables Vol C Tables 4.2.6.8 and 6.1.1.4'
Rh Rh -1.1178 0.9187 'International Tables Vol C Tables 4.2.6.8 and 6.1.1.4'

loop_
_geom_angle_atom_site_label_1
_geom_angle_atom_site_label_2
_geom_angle_atom_site_label_3
_geom_angle
_geom_angle_site_symmetry_1
_geom_angle_site_symmetry_3
_geom_angle_publ_flag
N12 Rh N22 83.66(15) . . ?
N12 Rh C2 101.37(18) . . ?
N22 Rh C2 154.88(19) . . ?
N12 Rh C1 102.45(18) . . ?
N22 Rh C1 165.28(18) . . ?
C2 Rh C1 37.7(2) . . ?
N12 Rh C5 162.31(19) . . ?
N22 Rh C5 103.48(18) . . ?
C2 Rh C5 79.1(2) . . ?
C1 Rh C5 67.0(2) . . ?
N12 Rh C4 158.47(19) . . ?
N22 Rh C4 100.05(18) . . ?
C2 Rh C4 66.7(2) . . ?
C1 Rh C4 79.2(2) . . ?
C5 Rh C4 37.2(2) . . ?
N31 B N11 112.5(4) . . ?
N31 B N21 107.6(4) . . ?
N11 B N21 109.1(4) . . ?
N31 B H0 109.2 . . ?
N11 B H0 109.2 . . ?
N21 B H0 109.2 . . ?
C15 N11 N12 109.8(4) . . ?
C15 N11 B 129.5(4) . . ?
N12 N11 B 120.4(4) . . ?
C13 N12 N11 106.5(4) . . ?
C13 N12 Rh 136.7(3) . . ?
N11 N12 Rh 116.7(3) . . ?
N12 C13 C14 110.1(4) . . ?
N12 C13 C131 128.1(4) . . ?
C14 C13 C131 121.3(4) . . ?
C15 C14 C13 106.0(4) . . ?
C15 C14 C141 133.3(5) . . ?
C13 C14 C141 120.7(5) . . ?
N11 C15 C14 107.5(4) . . ?
N11 C15 C151 124.6(4) . . ?
C14 C15 C151 127.9(5) . . ?
C132 C131 C136 120.1(5) . . ?
C132 C131 C13 123.8(5) . . ?
C136 C131 C13 115.7(5) . . ?
C133 C132 C131 119.6(6) . . ?
C133 C132 H132 120.2 . . ?
C131 C132 H132 120.2 . . ?
C134 C133 C132 119.9(6) . . ?
C134 C133 H133 120.1 . . ?
C132 C133 H133 120.1 . . ?
C133 C134 C135 120.5(6) . . ?
C133 C134 H134 119.7 . . ?
C135 C134 H134 119.7 . . ?
C134 C135 C136 121.7(6) . . ?
C134 C135 H135 119.2 . . ?
C136 C135 H135 119.2 . . ?
C135 C136 C131 118.2(6) . . ?
C135 C136 C142 122.3(5) . . ?
C131 C136 C142 119.5(5) . . ?
C14 C141 C142 108.9(4) . . ?
C14 C141 H14A 109.9 . . ?
C142 C141 H14A 109.9 . . ?
C14 C141 H14B 109.9 . . ?
C142 C141 H14B 109.9 . . ?
H14A C141 H14B 108.3 . . ?
C136 C142 C141 112.1(5) . . ?
C136 C142 H14C 109.2 . . ?
C141 C142 H14C 109.2 . . ?
C136 C142 H14D 109.2 . . ?
C141 C142 H14D 109.2 . . ?
H14C C142 H14D 107.9 . . ?
C15 C151 H15A 109.5 . . ?
C15 C151 H15B 109.5 . . ?
H15A C151 H15B 109.5 . . ?
C15 C151 H15C 109.5 . . ?
H15A C151 H15C 109.5 . . ?
H15B C151 H15C 109.5 . . ?
C25 N21 N22 110.1(4) . . ?
C25 N21 B 129.7(4) . . ?
N22 N21 B 120.2(4) . . ?
C23 N22 N21 105.9(4) . . ?
C23 N22 Rh 136.1(3) . . ?
N21 N22 Rh 115.5(3) . . ?
N22 C23 C24 110.5(4) . . ?
N22 C23 C231 127.0(5) . . ?
C24 C23 C231 122.2(4) . . ?
C25 C24 C23 105.4(4) . . ?
C25 C24 C241 132.8(5) . . ?
C23 C24 C241 121.7(5) . . ?
N21 C25 C24 108.1(4) . . ?
N21 C25 C251 123.3(5) . . ?
C24 C25 C251 128.5(5) . . ?
C232 C231 C236 119.9(5) . . ?
C232 C231 C23 124.3(5) . . ?
C236 C231 C23 115.7(5) . . ?
C233 C232 C231 120.4(6) . . ?
C233 C232 H232 119.8 . . ?
C231 C232 H232 119.8 . . ?
C234 C233 C232 120.2(7) . . ?
C234 C233 H233 119.9 . . ?
C232 C233 H233 119.9 . . ?
C233 C234 C235 120.6(7) . . ?
C233 C234 H234 119.7 . . ?
C235 C234 H234 119.7 . . ?
C234 C235 C236 120.8(7) . . ?
C234 C235 H235 119.6 . . ?
C236 C235 H235 119.6 . . ?
C235 C236 C231 118.1(7) . . ?
C235 C236 C242 121.4(6) . . ?
C231 C236 C242 120.4(5) . . ?
C24 C241 C242 108.1(4) . . ?
C24 C241 H24A 110.1 . . ?
C242 C241 H24A 110.1 . . ?
C24 C241 H24B 110.1 . . ?
C242 C241 H24B 110.1 . . ?
H24A C241 H24B 108.4 . . ?
C236 C242 C241 113.5(5) . . ?
C236 C242 H24C 108.9 . . ?
C241 C242 H24C 108.9 . . ?
C236 C242 H24D 108.9 . . ?
C241 C242 H24D 108.9 . . ?
H24C C242 H24D 107.7 . . ?
C25 C251 H25A 109.5 . . ?
C25 C251 H25B 109.5 . . ?
H25A C251 H25B 109.5 . . ?
C25 C251 H25C 109.5 . . ?
H25A C251 H25C 109.5 . . ?
H25B C251 H25C 109.5 . . ?
C35 N31 N32 110.4(4) . . ?
C35 N31 B 132.5(4) . . ?
N32 N31 B 116.3(4) . . ?
C33 N32 N31 104.9(4) . . ?
N32 C33 C34 112.6(4) . . ?
N32 C33 C331 125.4(4) . . ?
C34 C33 C331 121.9(4) . . ?
C35 C34 C33 104.3(4) . . ?
C35 C34 C341 134.2(5) . . ?
C33 C34 C341 121.5(5) . . ?
N31 C35 C34 107.8(4) . . ?
N31 C35 C351 123.2(5) . . ?
C34 C35 C351 129.0(5) . . ?
C332 C331 C336 119.0(5) . . ?
C332 C331 C33 123.6(5) . . ?
C336 C331 C33 117.4(5) . . ?
C331 C332 C333 120.9(6) . . ?
C331 C332 H332 119.6 . . ?
C333 C332 H332 119.6 . . ?
C334 C333 C332 120.5(7) . . ?
C334 C333 H333 119.7 . . ?
C332 C333 H333 119.7 . . ?
C335 C334 C333 119.5(6) . . ?
C335 C334 H334 120.3 . . ?
C333 C334 H334 120.3 . . ?
C334 C335 C336 121.6(6) . . ?
C334 C335 H335 119.2 . . ?
C336 C335 H335 119.2 . . ?
C335 C336 C331 118.5(6) . . ?
C335 C336 C342 121.8(6) . . ?
C331 C336 C342 119.5(5) . . ?
C342 C341 C34 113.1(6) . . ?
C342 C341 H34A 109 . . ?
C34 C341 H34A 109 . . ?
C342 C341 H34B 109 . . ?
C34 C341 H34B 109 . . ?
H34A C341 H34B 107.8 . . ?
C341 C342 C336 118.0(6) . . ?
C341 C342 H34C 107.8 . . ?
C336 C342 H34C 107.8 . . ?
C341 C342 H34D 107.8 . . ?
C336 C342 H34D 107.8 . . ?
H34C C342 H34D 107.1 . . ?
C35 C351 H35A 109.5 . . ?
C35 C351 H35B 109.5 . . ?
H35A C351 H35B 109.5 . . ?
C35 C351 H35C 109.5 . . ?
H35A C351 H35C 109.5 . . ?
H35B C351 H35C 109.5 . . ?
C2 C1 C6 106.2(5) . . ?
C2 C1 Rh 71.2(3) . . ?
C6 C1 Rh 96.1(3) . . ?
C2 C1 H1 126.9 . . ?
C6 C1 H1 126.9 . . ?
Rh C1 H1 100.4 . . ?
C1 C2 C3 106.5(5) . . ?
C1 C2 Rh 71.2(3) . . ?
C3 C2 Rh 96.8(3) . . ?
C1 C2 H2 126.8 . . ?
C3 C2 H2 126.8 . . ?
Rh C2 H2 99.8 . . ?
C2 C3 C4 100.3(4) . . ?
C2 C3 C7 100.5(5) . . ?
C4 C3 C7 101.2(5) . . ?
C2 C3 H3 117.3 . . ?
C4 C3 H3 117.3 . . ?
C7 C3 H3 117.3 . . ?
C5 C4 C3 106.4(5) . . ?
C5 C4 Rh 71.1(3) . . ?
C3 C4 Rh 96.1(3) . . ?
C5 C4 H4 126.8 . . ?
C3 C4 H4 126.8 . . ?
Rh C4 H4 100.5 . . ?
C4 C5 C6 106.6(5) . . ?
C4 C5 Rh 71.7(3) . . ?
C6 C5 Rh 96.0(3) . . ?
C4 C5 H5 126.7 . . ?
C6 C5 H5 126.7 . . ?
Rh C5 H5 100 . . ?
C1 C6 C5 100.7(4) . . ?
C1 C6 C7 100.5(5) . . ?
C5 C6 C7 101.6(5) . . ?
C1 C6 H6 117.1 . . ?
C5 C6 H6 117.1 . . ?
C7 C6 H6 117.1 . . ?
C6 C7 C3 93.0(4) . . ?
C6 C7 H7A 113.1 . . ?
C3 C7 H7A 113.1 . . ?
C6 C7 H7B 113.1 . . ?
C3 C7 H7B 113.1 . . ?
H7A C7 H7B 110.5 . . ?

loop_
_geom_bond_atom_site_label_1
_geom_bond_atom_site_label_2
_geom_bond_distance
_geom_bond_site_symmetry_2
_geom_bond_publ_flag
Rh N12 2.077(4) . ?
Rh N22 2.104(4) . ?
Rh C2 2.124(5) . ?
Rh C1 2.125(5) . ?
Rh C5 2.126(5) . ?
Rh C4 2.135(5) . ?
B N31 1.540(7) . ?
B N11 1.548(6) . ?
B N21 1.549(6) . ?
B H0 0.98 . ?
N11 C15 1.359(6) . ?
N11 N12 1.372(5) . ?
N12 C13 1.338(5) . ?
C13 C14 1.395(7) . ?
C13 C131 1.472(7) . ?
C14 C15 1.378(7) . ?
C14 C141 1.499(6) . ?
C15 C151 1.495(7) . ?
C131 C132 1.391(7) . ?
C131 C136 1.410(7) . ?
C132 C133 1.389(7) . ?
C132 H132 0.93 . ?
C133 C134 1.368(9) . ?
C133 H133 0.93 . ?
C134 C135 1.369(9) . ?
C134 H134 0.93 . ?
C135 C136 1.374(8) . ?
C135 H135 0.93 . ?
C136 C142 1.508(8) . ?
C141 C142 1.516(8) . ?
C141 H14A 0.97 . ?
C141 H14B 0.97 . ?
C142 H14C 0.97 . ?
C142 H14D 0.97 . ?
C151 H15A 0.96 . ?
C151 H15B 0.96 . ?
C151 H15C 0.96 . ?
N21 C25 1.347(6) . ?
N21 N22 1.369(5) . ?
N22 C23 1.340(5) . ?
C23 C24 1.390(7) . ?
C23 C231 1.455(7) . ?
C24 C25 1.374(7) . ?
C24 C241 1.501(6) . ?
C25 C251 1.493(7) . ?
C231 C232 1.389(7) . ?
C231 C236 1.414(7) . ?
C232 C233 1.373(8) . ?
C232 H232 0.93 . ?
C233 C234 1.367(10) . ?
C233 H233 0.93 . ?
C234 C235 1.382(11) . ?
C234 H234 0.93 . ?
C235 C236 1.387(9) . ?
C235 H235 0.93 . ?
C236 C242 1.489(8) . ?
C241 C242 1.542(7) . ?
C241 H24A 0.97 . ?
C241 H24B 0.97 . ?
C242 H24C 0.97 . ?
C242 H24D 0.97 . ?
C251 H25A 0.96 . ?
C251 H25B 0.96 . ?
C251 H25C 0.96 . ?
N31 C35 1.364(6) . ?
N31 N32 1.374(5) . ?
N32 C33 1.324(6) . ?
C33 C34 1.396(7) . ?
C33 C331 1.457(7) . ?
C34 C35 1.378(7) . ?
C34 C341 1.483(7) . ?
C35 C351 1.500(7) . ?
C331 C332 1.373(7) . ?
C331 C336 1.407(7) . ?
C332 C333 1.377(8) . ?
C332 H332 0.93 . ?
C333 C334 1.365(10) . ?
C333 H333 0.93 . ?
C334 C335 1.363(9) . ?
C334 H334 0.93 . ?
C335 C336 1.387(8) . ?
C335 H335 0.93 . ?
C336 C342 1.508(9) . ?
C341 C342 1.443(9) . ?
C341 H34A 0.97 . ?
C341 H34B 0.97 . ?
C342 H34C 0.97 . ?
C342 H34D 0.97 . ?
C351 H35A 0.96 . ?
C351 H35B 0.96 . ?
C351 H35C 0.96 . ?
C1 C2 1.371(7) . ?
C1 C6 1.523(7) . ?
C1 H1 0.93 . ?
C2 C3 1.520(7) . ?
C2 H2 0.93 . ?
C3 C4 1.528(7) . ?
C3 C7 1.541(8) . ?
C3 H3 0.98 . ?
C4 C5 1.359(7) . ?
C4 H4 0.93 . ?
C5 C6 1.524(7) . ?
C5 H5 0.93 . ?
C6 C7 1.529(8) . ?
C6 H6 0.98 . ?
C7 H7A 0.97 . ?
C7 H7B 0.97 . ?
